data_7213480
loop_
_publ_author_name
'Nicoletti, Daniel'
'Ghini, Alberto A.'
'Baggio, Ricardo F.'
'Garland, M. Teresa'
'Burton, Gerardo'

_publ_section_title
;
 Rearrangement of 18-iodo- and 20-iodopregnanes mediated by iodosyl
 derivatives&#x200A;
;
_journal_issue 13
_journal_name_full 'Journal of the Chemical Society, Perkin Transactions 1'
_journal_page_first 1511
_journal_paper_doi 10.1039/b102688g
_journal_year 2001
_chemical_formula_moiety 'C21 H30 O3'
_chemical_formula_sum 'C21 H30 O3'
_chemical_formula_weight 330.45
_chemical_name_systematic
; 
(20R)-13\b,14\b-oxido-20-hydroxy-17(13->18)abeo-4-pregnen-3-one 
;
_space_group_IT_number 19
_symmetry_cell_setting orthorhombic
_symmetry_space_group_name_Hall 'P 2ac 2ab'
_symmetry_space_group_name_H-M 'P 21 21 21'
_atom_sites_solution_hydrogens mixed
_atom_sites_solution_primary direct
_atom_sites_solution_secondary difmap
_audit_creation_method SHELXL-97
_cell_angle_alpha 90.00
_cell_angle_beta 90.00
_cell_angle_gamma 90.00
_cell_formula_units_Z 4
_cell_length_a 7.976(3)
_cell_length_b 9.399(4)
_cell_length_c 24.084(11)
_cell_measurement_reflns_used 25
_cell_measurement_temperature 293(2)
_cell_measurement_theta_max 12.5
_cell_measurement_theta_min 7.5
_cell_volume 1805.5(13)
_computing_cell_refinement 'Siemens P3/P4-PC version V4.27 (1991)'
_computing_data_reduction 'XDISK in SHELXTL/PC(Sheldrick,1994)'
_computing_molecular_graphics 'XP in SHELXTL/PC(Sheldrick,1994)'
_computing_publication_material
;
PARST (Nardelli, 1983) and CSD (Allen, Kennard & Taylor, 1983)
;
_computing_structure_refinement 'SHELXL-97 (Sheldrick, 1997)'
_computing_structure_solution 'SHELXS-97 (Sheldrick, 1997)'
_diffrn_ambient_temperature 293(2)
_diffrn_measured_fraction_theta_full 0.999
_diffrn_measured_fraction_theta_max 0.999
_diffrn_measurement_device_type 'Siemens R3m'
_diffrn_measurement_method \w/2\q
_diffrn_radiation_monochromator graphite
_diffrn_radiation_source 'fine-focus sealed tube'
_diffrn_radiation_type MoK\a
_diffrn_radiation_wavelength 0.71073
_diffrn_reflns_av_R_equivalents 0.064
_diffrn_reflns_av_sigmaI/netI 0.086
_diffrn_reflns_limit_h_max 9
_diffrn_reflns_limit_h_min 0
_diffrn_reflns_limit_k_max 11
_diffrn_reflns_limit_k_min 0
_diffrn_reflns_limit_l_max 28
_diffrn_reflns_limit_l_min 0
_diffrn_reflns_number 1975
_diffrn_reflns_theta_full 24.99
_diffrn_reflns_theta_max 24.99
_diffrn_reflns_theta_min 1.69
_diffrn_standards_decay_% <2
_diffrn_standards_interval_count 98
_diffrn_standards_number 2
_exptl_absorpt_coefficient_mu 0.079
_exptl_absorpt_correction_type none
_exptl_crystal_colour colorless
_exptl_crystal_density_diffrn 1.216
_exptl_crystal_density_method 'not measured'
_exptl_crystal_description plates
_exptl_crystal_F_000 720
_exptl_crystal_size_max 0.38
_exptl_crystal_size_mid 0.26
_exptl_crystal_size_min 0.10
_refine_diff_density_max 0.151
_refine_diff_density_min -0.164
_refine_diff_density_rms 0.039
_refine_ls_abs_structure_details 'Flack H D (1983), Acta Cryst. A39, 876-881'
_refine_ls_abs_structure_Flack 0(3)
_refine_ls_extinction_method none
_refine_ls_goodness_of_fit_ref 0.950
_refine_ls_hydrogen_treatment mixed
_refine_ls_matrix_type full
_refine_ls_number_parameters 252
_refine_ls_number_reflns 1851
_refine_ls_number_restraints 0
_refine_ls_restrained_S_all 0.950
_refine_ls_R_factor_all 0.1194
_refine_ls_R_factor_gt 0.0526
_refine_ls_shift/su_max <0.001
_refine_ls_shift/su_mean <0.001
_refine_ls_structure_factor_coef Fsqd
_refine_ls_weighting_details 'w=1/[\s^2^(Fo^2^)+(0.0455P)^2^] where P=(Fo^2^+2Fc^2^)/3'
_refine_ls_weighting_scheme calc
_refine_ls_wR_factor_gt 0.0902
_refine_ls_wR_factor_ref 0.1140
_reflns_number_gt 1053
_reflns_number_total 1851
_reflns_threshold_expression >2sigma(I)
_cod_data_source_file b102688gsup1.cif
_cod_data_source_block betaepoxide
_cod_depositor_comments
;
The following automatic conversions were performed:

'_refine_ls_weighting_scheme' value 'calc
w=1/[\s^2^(Fo^2^)+(0.0455P)^2^] where P=(Fo^2^+2Fc^2^)/3' was changed
to 'calc'. New tag '_refine_ls_weighting_details' was created. The
value of the new tag was set to 'w=1/[\s^2^(Fo^2^)+(0.0455P)^2^]
where P=(Fo^2^+2Fc^2^)/3'.

Automatic conversion script
Id: cif_fix_values 3143 2015-03-26 13:38:13Z robertas 
;
_cod_original_cell_volume 1805.5(14)
_cod_database_code 7213480

loop_
_symmetry_equiv_pos_as_xyz
'x, y, z'
'-x+1/2, -y, z+1/2'
'-x, y+1/2, -z+1/2'
'x+1/2, -y+1/2, -z'

loop_
_atom_site_label
_atom_site_type_symbol
_atom_site_fract_x
_atom_site_fract_y
_atom_site_fract_z
_atom_site_U_iso_or_equiv
_atom_site_adp_type
_atom_site_occupancy
_atom_site_calc_flag
_atom_site_refinement_flags
C1 C 1.1811(6) 0.2093(6) 0.3672(2) 0.0445(13) Uani 1 d .
H1A H 1.2433 0.1299 0.3517 0.041(14) Uiso 1 calc R
H1B H 1.2004 0.2911 0.3435 0.026(12) Uiso 1 calc R
C2 C 1.2490(6) 0.2414(6) 0.4247(2) 0.0539(16) Uani 1 d .
H2C H 1.2426 0.1565 0.4475 0.09(2) Uiso 1 calc R
H2D H 1.3659 0.2690 0.4219 0.049(15) Uiso 1 calc R
C3 C 1.1515(7) 0.3586(6) 0.4516(2) 0.0435(14) Uani 1 d .
C4 C 0.9767(6) 0.3691(6) 0.43737(19) 0.0419(13) Uani 1 d .
H4B H 0.9131 0.4393 0.4546 0.043(14) Uiso 1 calc R
C5 C 0.8998(6) 0.2834(6) 0.4006(2) 0.0375(12) Uani 1 d .
C6 C 0.7135(6) 0.2903(6) 0.39354(18) 0.0432(13) Uani 1 d .
H6A H 0.6712 0.3733 0.4129 0.045(14) Uiso 1 calc R
H6B H 0.6635 0.2068 0.4105 0.030(12) Uiso 1 calc R
C7 C 0.6602(6) 0.2978(5) 0.33288(19) 0.0441(14) Uani 1 d .
H7C H 0.6972 0.3873 0.3170 0.037(13) Uiso 1 calc R
H7D H 0.5389 0.2941 0.3305 0.031(12) Uiso 1 calc R
C8 C 0.7366(5) 0.1729(5) 0.29972(18) 0.0347(12) Uani 1 d .
H8C H 0.7018 0.0848 0.3182 0.047(14) Uiso 1 calc R
C9 C 0.9287(5) 0.1824(5) 0.30475(17) 0.0313(11) Uani 1 d .
H9B H 0.9605 0.2769 0.2911 0.029(11) Uiso 1 calc R
C10 C 0.9933(6) 0.1730(5) 0.36625(19) 0.0374(12) Uani 1 d .
C11 C 1.0106(7) 0.0747(5) 0.26582(17) 0.0459(13) Uani 1 d .
H11C H 1.1305 0.0718 0.2724 0.063(17) Uiso 1 calc R
H11D H 0.9654 -0.0194 0.2728 0.036(13) Uiso 1 calc R
C12 C 0.9765(6) 0.1173(5) 0.20579(17) 0.0406(13) Uani 1 d .
H12C H 1.0359 0.2051 0.1978 0.036(13) Uiso 1 calc R
H12D H 1.0204 0.0443 0.1813 0.034(12) Uiso 1 calc R
C13 C 0.7938(6) 0.1381(5) 0.19372(19) 0.0383(12) Uani 1 d .
C14 C 0.6747(6) 0.1645(5) 0.23952(19) 0.0374(12) Uani 1 d .
C15 C 0.5088(6) 0.2335(6) 0.22696(19) 0.0479(14) Uani 1 d .
H15C H 0.5130 0.3321 0.2389 0.078(19) Uiso 1 calc R
H15D H 0.4222 0.1863 0.2484 0.017(11) Uiso 1 calc R
C16 C 0.4606(6) 0.2289(6) 0.16548(19) 0.0496(14) Uani 1 d .
H16C H 0.4345 0.1320 0.1547 0.09(2) Uiso 1 calc R
H16D H 0.3620 0.2871 0.1591 0.028(12) Uiso 1 calc R
C17 C 0.6069(6) 0.2848(5) 0.13091(19) 0.0415(12) Uani 1 d .
H17A H 0.6445 0.3726 0.1489 0.019(11) Uiso 1 calc R
C18 C 0.7515(6) 0.1806(5) 0.13485(19) 0.0411(13) Uani 1 d .
H18B H 0.7236 0.0958 0.1138 0.056(15) Uiso 1 calc R
H18C H 0.8498 0.2231 0.1179 0.049(15) Uiso 1 calc R
C19 C 0.9605(7) 0.0246(5) 0.3910(2) 0.0547(16) Uani 1 d .
H19D H 1.0099 0.0189 0.4273 0.062(17) Uiso 1 calc R
H19E H 1.0093 -0.0465 0.3674 0.048(15) Uiso 1 calc R
H19F H 0.8418 0.0090 0.3937 0.09(2) Uiso 1 calc R
C20 C 0.5620(7) 0.3241(6) 0.0715(2) 0.0515(15) Uani 1 d .
H20B H 0.6656 0.3487 0.0519 0.041(14) Uiso 1 calc R
C21 C 0.4729(10) 0.2096(7) 0.0388(2) 0.081(2) Uani 1 d .
H21D H 0.4600 0.2400 0.0010 0.067(16) Uiso 1 calc R
H21E H 0.3644 0.1925 0.0547 0.13(3) Uiso 1 calc R
H21F H 0.5376 0.1235 0.0398 0.11(3) Uiso 1 calc R
O22 O 1.2167(4) 0.4360(4) 0.48622(14) 0.0617(11) Uani 1 d .
O23 O 0.6908(4) 0.0241(3) 0.21563(13) 0.0482(9) Uani 1 d .
O24 O 0.4612(6) 0.4493(4) 0.07546(15) 0.0711(13) Uani 1 d .
H24 H 0.382(8) 0.466(8) 0.042(2) 0.12(3) Uiso 1 d .

loop_
_atom_site_aniso_label
_atom_site_aniso_U_11
_atom_site_aniso_U_22
_atom_site_aniso_U_33
_atom_site_aniso_U_23
_atom_site_aniso_U_13
_atom_site_aniso_U_12
C1 0.038(3) 0.045(3) 0.051(3) 0.000(3) 0.000(3) 0.005(3)
C2 0.038(3) 0.069(4) 0.055(3) -0.008(3) -0.003(3) 0.003(3)
C3 0.050(4) 0.052(4) 0.028(3) 0.008(3) 0.006(3) -0.001(3)
C4 0.046(3) 0.045(3) 0.034(3) -0.008(3) 0.008(3) 0.003(3)
C5 0.031(3) 0.045(3) 0.037(3) 0.005(3) 0.006(2) 0.002(3)
C6 0.046(3) 0.048(3) 0.036(3) -0.001(3) 0.012(3) 0.008(3)
C7 0.028(3) 0.052(4) 0.052(3) 0.001(3) 0.008(2) 0.003(3)
C8 0.035(3) 0.028(3) 0.042(3) -0.002(2) 0.007(2) 0.002(2)
C9 0.027(3) 0.032(3) 0.035(3) 0.001(2) 0.005(2) 0.001(2)
C10 0.039(3) 0.032(3) 0.042(3) -0.001(2) 0.011(3) 0.003(3)
C11 0.046(3) 0.040(3) 0.052(3) -0.003(3) -0.004(3) 0.006(3)
C12 0.050(3) 0.036(3) 0.035(3) -0.009(2) 0.007(3) 0.010(3)
C13 0.040(3) 0.030(3) 0.045(3) -0.002(2) 0.002(3) 0.002(3)
C14 0.033(3) 0.033(3) 0.046(3) -0.008(2) 0.007(2) 0.000(3)
C15 0.029(3) 0.060(4) 0.055(3) 0.004(3) 0.005(3) 0.002(3)
C16 0.038(3) 0.056(4) 0.055(3) 0.005(3) -0.009(3) 0.004(3)
C17 0.046(3) 0.037(3) 0.042(3) -0.009(3) -0.003(3) -0.004(3)
C18 0.043(3) 0.038(3) 0.042(3) -0.005(3) 0.005(3) 0.001(3)
C19 0.059(4) 0.046(3) 0.059(4) 0.009(3) 0.004(3) 0.013(3)
C20 0.055(4) 0.050(3) 0.050(3) 0.004(3) 0.000(3) 0.007(3)
C21 0.101(6) 0.083(5) 0.058(4) -0.010(4) -0.032(4) 0.006(5)
O22 0.061(2) 0.077(3) 0.048(2) -0.016(2) -0.002(2) -0.008(2)
O23 0.055(2) 0.0299(18) 0.060(2) -0.0012(17) -0.002(2) -0.0080(19)
O24 0.092(3) 0.060(3) 0.061(3) 0.004(2) -0.012(3) 0.030(3)

loop_
_atom_type_symbol
_atom_type_description
_atom_type_scat_dispersion_real
_atom_type_scat_dispersion_imag
_atom_type_scat_source
C C 0.0033 0.0016 'International Tables Vol C Tables 4.2.6.8 and 6.1.1.4'
H H 0.0000 0.0000 'International Tables Vol C Tables 4.2.6.8 and 6.1.1.4'
O O 0.0106 0.0060 'International Tables Vol C Tables 4.2.6.8 and 6.1.1.4'

loop_
_geom_angle_atom_site_label_1
_geom_angle_atom_site_label_2
_geom_angle_atom_site_label_3
_geom_angle
C2 C1 C10 113.9(4)
C3 C2 C1 110.9(5)
O22 C3 C4 122.3(5)
O22 C3 C2 120.8(5)
C4 C3 C2 116.8(5)
C5 C4 C3 123.9(5)
C4 C5 C6 120.1(5)
C4 C5 C10 122.8(5)
C6 C5 C10 117.0(5)
C5 C6 C7 112.8(4)
C6 C7 C8 110.5(4)
C14 C8 C9 113.4(4)
C14 C8 C7 113.6(4)
C9 C8 C7 107.9(4)
C11 C9 C8 109.8(4)
C11 C9 C10 113.7(4)
C8 C9 C10 113.4(4)
C5 C10 C1 108.6(4)
C5 C10 C19 108.9(4)
C1 C10 C19 111.2(4)
C5 C10 C9 108.2(4)
C1 C10 C9 108.7(4)
C19 C10 C9 111.1(4)
C12 C11 C9 109.4(4)
C13 C12 C11 113.0(4)
O23 C13 C14 59.2(3)
O23 C13 C12 112.6(4)
C14 C13 C12 120.2(4)
O23 C13 C18 114.2(4)
C14 C13 C18 120.8(4)
C12 C13 C18 115.7(4)
O23 C14 C13 59.5(3)
O23 C14 C15 113.1(4)
C13 C14 C15 119.2(4)
O23 C14 C8 113.3(4)
C13 C14 C8 120.5(4)
C15 C14 C8 116.8(4)
C14 C15 C16 113.8(4)
C17 C16 C15 109.0(4)
C18 C17 C20 113.3(4)
C18 C17 C16 109.0(4)
C20 C17 C16 114.6(4)
C13 C18 C17 113.5(4)
O24 C20 C21 110.9(5)
O24 C20 C17 105.7(4)
C21 C20 C17 115.4(5)
C14 O23 C13 61.4(3)

loop_
_geom_bond_atom_site_label_1
_geom_bond_atom_site_label_2
_geom_bond_distance
C1 C2 1.518(6)
C1 C10 1.537(6)
C2 C3 1.496(7)
C3 O22 1.222(6)
C3 C4 1.439(7)
C4 C5 1.345(6)
C5 C6 1.496(6)
C5 C10 1.522(6)
C6 C7 1.523(6)
C7 C8 1.545(6)
C8 C14 1.534(6)
C8 C9 1.540(6)
C9 C11 1.527(6)
C9 C10 1.571(6)
C10 C19 1.539(7)
C11 C12 1.525(6)
C12 C13 1.499(6)
C13 O23 1.449(5)
C13 C14 1.477(6)
C13 C18 1.511(6)
C14 O23 1.445(5)
C14 C15 1.505(6)
C15 C16 1.530(6)
C16 C17 1.527(6)
C17 C18 1.516(6)
C17 C20 1.520(6)
C20 O24 1.428(6)
C20 C21 1.512(7)

loop_
_geom_hbond_atom_site_label_D
_geom_hbond_atom_site_label_H
_geom_hbond_atom_site_label_A
_geom_hbond_distance_DH
_geom_hbond_distance_HA
_geom_hbond_distance_DA
_geom_hbond_angle_DHA
_geom_hbond_site_symmetry_A
O24 H24 O22 1.03(.06) 1.817(.063) 2.79(.01) 157.(5.) 2_644

loop_
_geom_torsion_atom_site_label_1
_geom_torsion_atom_site_label_2
_geom_torsion_atom_site_label_3
_geom_torsion_atom_site_label_4
_geom_torsion
C10 C1 C2 C3 -55.6(6)
C1 C2 C3 O22 -152.2(5)
C1 C2 C3 C4 31.6(7)
O22 C3 C4 C5 -178.2(5)
C2 C3 C4 C5 -2.1(7)
C3 C4 C5 C6 172.4(5)
C3 C4 C5 C10 -5.2(8)
C4 C5 C6 C7 132.3(5)
C10 C5 C6 C7 -50.0(6)
C5 C6 C7 C8 54.5(6)
C6 C7 C8 C14 174.2(4)
C6 C7 C8 C9 -59.1(5)
C14 C8 C9 C11 -44.9(5)
C7 C8 C9 C11 -171.7(4)
C14 C8 C9 C10 -173.2(4)
C7 C8 C9 C10 60.0(5)
C4 C5 C10 C1 -17.4(6)
C6 C5 C10 C1 164.9(4)
C4 C5 C10 C19 103.7(6)
C6 C5 C10 C19 -73.9(6)
C4 C5 C10 C9 -135.3(5)
C6 C5 C10 C9 47.0(5)
C2 C1 C10 C5 47.5(6)
C2 C1 C10 C19 -72.3(6)
C2 C1 C10 C9 165.0(4)
C11 C9 C10 C5 -178.9(4)
C8 C9 C10 C5 -52.6(5)
C11 C9 C10 C1 63.3(5)
C8 C9 C10 C1 -170.4(4)
C11 C9 C10 C19 -59.4(5)
C8 C9 C10 C19 67.0(5)
C8 C9 C11 C12 66.9(5)
C10 C9 C11 C12 -164.9(4)
C9 C11 C12 C13 -53.8(6)
C11 C12 C13 O23 -46.1(5)
C11 C12 C13 C14 20.3(6)
C11 C12 C13 C18 180.0(4)
C12 C13 C14 O23 -99.8(5)
C18 C13 C14 O23 101.5(5)
O23 C13 C14 C15 -101.1(5)
C12 C13 C14 C15 159.1(5)
C18 C13 C14 C15 0.5(7)
O23 C13 C14 C8 100.7(5)
C12 C13 C14 C8 0.8(7)
C18 C13 C14 C8 -157.8(4)
C9 C8 C14 O23 79.0(5)
C7 C8 C14 O23 -157.3(4)
C9 C8 C14 C13 11.8(6)
C7 C8 C14 C13 135.6(4)
C9 C8 C14 C15 -147.0(4)
C7 C8 C14 C15 -23.2(6)
O23 C14 C15 C16 -49.5(6)
C13 C14 C15 C16 17.3(7)
C8 C14 C15 C16 176.4(4)
C14 C15 C16 C17 -50.9(6)
C15 C16 C17 C18 67.7(6)
C15 C16 C17 C20 -164.2(4)
O23 C13 C18 C17 83.4(5)
C14 C13 C18 C17 16.1(6)
C12 C13 C18 C17 -143.4(4)
C20 C17 C18 C13 -178.5(4)
C16 C17 C18 C13 -49.6(5)
C18 C17 C20 O24 -163.8(4)
C16 C17 C20 O24 70.2(5)
C18 C17 C20 C21 73.3(6)
C16 C17 C20 C21 -52.7(7)
C15 C14 O23 C13 111.4(4)
C8 C14 O23 C13 -112.8(4)
C12 C13 O23 C14 112.7(4)
C18 C13 O23 C14 -112.7(5)
